data_4080083
loop_
_publ_author_name
'Chilleck, Maren A.'
'Braun, Thomas'
'Herrmann, Roy'
'Braun, Beatrice'

_publ_section_title
;
 Zinc Complexes with the N-Donor-Functionalized Cyclopentadienyl Ligand
 C5Me4(CH2)2NMe2
;
_journal_issue 4
_journal_name_full Organometallics
_journal_page_first 1067
_journal_paper_doi 10.1021/om301181e
_journal_volume 32
_journal_year 2013
_chemical_formula_moiety 'C26 H44 Cl2 N2 Zn2'
_chemical_formula_sum 'C26 H44 Cl2 N2 Zn2'
_chemical_formula_weight 586.27
_chemical_name_systematic
; 
 ? 
;
_space_group_IT_number 14
_symmetry_cell_setting monoclinic
_symmetry_space_group_name_Hall '-P 2yn'
_symmetry_space_group_name_H-M 'P 1 21/n 1'
_atom_sites_solution_hydrogens geom
_atom_sites_solution_primary direct
_atom_sites_solution_secondary difmap
_audit_creation_method SHELXL-97
_cell_angle_alpha 90.00
_cell_angle_beta 110.116(2)
_cell_angle_gamma 90.00
_cell_formula_units_Z 2
_cell_length_a 8.3843(3)
_cell_length_b 18.0030(7)
_cell_length_c 10.0080(3)
_cell_measurement_reflns_used 31416
_cell_measurement_temperature 100(2)
_cell_measurement_theta_max 29.55
_cell_measurement_theta_min 4.79
_cell_volume 1418.48(9)
_computing_cell_refinement 'X-AREA (Stoe & Cie, 2002)'
_computing_data_collection 'X-AREA (Stoe & Cie, 2002)'
_computing_data_reduction 'X-RED (Stoe & Cie, 2002)'
_computing_molecular_graphics 'PLATON, 1990'
_computing_publication_material 'PLATON, 1990'
_computing_structure_refinement 'SHELXL97 (Sheldrick, 1997)'
_computing_structure_solution 'SHELXS97 (Sheldrick, 1997)'
_diffrn_ambient_temperature 100(2)
_diffrn_measured_fraction_theta_full 0.994
_diffrn_measured_fraction_theta_max 0.994
_diffrn_measurement_device_type 'STOE IPDS 2T'
_diffrn_measurement_method 'rotation method'
_diffrn_radiation_monochromator graphite
_diffrn_radiation_source 'fine-focus sealed tube'
_diffrn_radiation_type MoK\a
_diffrn_radiation_wavelength 0.71073
_diffrn_reflns_av_R_equivalents 0.0227
_diffrn_reflns_av_sigmaI/netI 0.0132
_diffrn_reflns_limit_h_max 10
_diffrn_reflns_limit_h_min -10
_diffrn_reflns_limit_k_max 23
_diffrn_reflns_limit_k_min -23
_diffrn_reflns_limit_l_max 13
_diffrn_reflns_limit_l_min -13
_diffrn_reflns_number 16787
_diffrn_reflns_theta_full 27.50
_diffrn_reflns_theta_max 27.50
_diffrn_reflns_theta_min 4.79
_diffrn_standards_decay_% 'no decay'
_exptl_absorpt_coefficient_mu 1.895
_exptl_absorpt_correction_T_max 0.5329
_exptl_absorpt_correction_T_min 0.4632
_exptl_absorpt_correction_type multi-scan
_exptl_absorpt_process_details 'PLATON, 1990'
_exptl_crystal_colour 'light yellow'
_exptl_crystal_density_diffrn 1.373
_exptl_crystal_density_method 'not measured'
_exptl_crystal_description fragment
_exptl_crystal_F_000 616
_exptl_crystal_size_max 0.48
_exptl_crystal_size_mid 0.44
_exptl_crystal_size_min 0.38
_refine_diff_density_max 0.328
_refine_diff_density_min -0.308
_refine_diff_density_rms 0.043
_refine_ls_extinction_method none
_refine_ls_goodness_of_fit_ref 1.033
_refine_ls_hydrogen_treatment constr
_refine_ls_matrix_type full
_refine_ls_number_parameters 151
_refine_ls_number_reflns 3231
_refine_ls_number_restraints 0
_refine_ls_restrained_S_all 1.033
_refine_ls_R_factor_all 0.0227
_refine_ls_R_factor_gt 0.0187
_refine_ls_shift/su_max 0.001
_refine_ls_shift/su_mean 0.000
_refine_ls_structure_factor_coef Fsqd
_refine_ls_weighting_details 'calc w=1/[\s^2^(Fo^2^)+(0.0277P)^2^+0.3356P] where P=(Fo^2^+2Fc^2^)/3'
_refine_ls_weighting_scheme calc
_refine_ls_wR_factor_gt 0.0462
_refine_ls_wR_factor_ref 0.0474
_reflns_number_gt 2911
_reflns_number_total 3231
_reflns_threshold_expression >2sigma(I)
_cod_data_source_file om301181e_si_001.cif
_cod_data_source_block cm480_wh1_complex7
_cod_depositor_comments
;
The following automatic conversions were performed:

'_symmetry_cell_setting' value 'Monoclinic' changed to 'monoclinic'
according to /home/saulius/struct/CIF-dictionaries/cif_core.dic
dictionary named 'cif_core.dic' version 2.4.2 from 2011-04-26.

Automatic conversion script
Id: cif_fix_values 1891 2012-01-12 08:04:46Z andrius 
;
_cod_original_sg_symbol_H-M P21/n
_cod_database_code 4080083

loop_
_symmetry_equiv_pos_as_xyz
'x, y, z'
'-x+1/2, y+1/2, -z+1/2'
'-x, -y, -z'
'x-1/2, -y-1/2, z-1/2'

loop_
_atom_site_label
_atom_site_type_symbol
_atom_site_fract_x
_atom_site_fract_y
_atom_site_fract_z
_atom_site_U_iso_or_equiv
_atom_site_adp_type
_atom_site_occupancy
_atom_site_symmetry_multiplicity
_atom_site_calc_flag
_atom_site_refinement_flags
Zn1 Zn 0.451982(17) 0.086502(7) 0.508186(14) 0.01462(5) Uani 1 1 d .
Cl1 Cl 0.29113(4) -0.022707(15) 0.45306(3) 0.01872(7) Uani 1 1 d .
N1 N 0.47546(16) 0.11038(6) 0.72056(11) 0.0224(2) Uani 1 1 d .
C1 C 0.3240(2) 0.15460(8) 0.71510(14) 0.0261(3) Uani 1 1 d .
H1A H 0.3439 0.1776 0.8093 0.031 Uiso 1 1 calc R
H1B H 0.2248 0.1211 0.6946 0.031 Uiso 1 1 calc R
C2 C 0.28353(18) 0.21579(7) 0.60121(13) 0.0215(3) Uani 1 1 d .
H2A H 0.1800 0.2426 0.6002 0.026 Uiso 1 1 calc R
H2B H 0.3783 0.2519 0.6268 0.026 Uiso 1 1 calc R
C3 C 0.25632(15) 0.18582(6) 0.45429(12) 0.0159(2) Uani 1 1 d .
C4 C 0.38602(15) 0.18392(6) 0.38666(12) 0.0147(2) Uani 1 1 d .
C5 C 0.30455(16) 0.15040(6) 0.24834(12) 0.0159(2) Uani 1 1 d .
C6 C 0.14065(16) 0.13000(6) 0.23653(13) 0.0173(2) Uani 1 1 d .
C7 C 0.11122(15) 0.15137(6) 0.36323(13) 0.0176(2) Uani 1 1 d .
C8 C -0.04534(18) 0.13243(8) 0.39627(17) 0.0283(3) Uani 1 1 d .
H8A H -0.0445 0.0794 0.4184 0.042 Uiso 1 1 calc R
H8B H -0.1462 0.1439 0.3137 0.042 Uiso 1 1 calc R
H8C H -0.0476 0.1616 0.4783 0.042 Uiso 1 1 calc R
C9 C 0.01753(19) 0.08513(7) 0.11951(15) 0.0269(3) Uani 1 1 d .
H9A H 0.0583 0.0818 0.0389 0.040 Uiso 1 1 calc R
H9B H -0.0941 0.1092 0.0887 0.040 Uiso 1 1 calc R
H9C H 0.0081 0.0351 0.1546 0.040 Uiso 1 1 calc R
C10 C 0.38635(18) 0.14584(7) 0.13631(14) 0.0218(3) Uani 1 1 d .
H10A H 0.3215 0.1117 0.0609 0.033 Uiso 1 1 calc R
H10B H 0.5030 0.1276 0.1793 0.033 Uiso 1 1 calc R
H10C H 0.3878 0.1953 0.0957 0.033 Uiso 1 1 calc R
C11 C 0.53050(16) 0.23885(7) 0.41376(14) 0.0209(3) Uani 1 1 d .
H11A H 0.6232 0.2159 0.3899 0.031 Uiso 1 1 calc R
H11B H 0.5717 0.2532 0.5144 0.031 Uiso 1 1 calc R
H11C H 0.4901 0.2830 0.3546 0.031 Uiso 1 1 calc R
C12 C 0.4839(2) 0.04182(8) 0.80429(15) 0.0318(3) Uani 1 1 d .
H12A H 0.5819 0.0121 0.8046 0.048 Uiso 1 1 calc R
H12B H 0.3796 0.0129 0.7615 0.048 Uiso 1 1 calc R
H12C H 0.4957 0.0550 0.9022 0.048 Uiso 1 1 calc R
C13 C 0.6331(2) 0.15322(8) 0.78859(15) 0.0312(3) Uani 1 1 d .
H13A H 0.6278 0.1999 0.7369 0.047 Uiso 1 1 calc R
H13B H 0.7309 0.1241 0.7865 0.047 Uiso 1 1 calc R
H13C H 0.6450 0.1641 0.8875 0.047 Uiso 1 1 calc R

loop_
_atom_site_aniso_label
_atom_site_aniso_U_11
_atom_site_aniso_U_22
_atom_site_aniso_U_33
_atom_site_aniso_U_23
_atom_site_aniso_U_13
_atom_site_aniso_U_12
Zn1 0.01965(8) 0.01017(7) 0.01326(8) 0.00025(5) 0.00467(5) 0.00119(5)
Cl1 0.01687(14) 0.01359(13) 0.02560(15) 0.00151(10) 0.00717(11) -0.00084(10)
N1 0.0352(6) 0.0154(5) 0.0140(5) 0.0011(4) 0.0052(4) 0.0068(4)
C1 0.0412(8) 0.0234(6) 0.0175(6) 0.0030(5) 0.0147(6) 0.0115(6)
C2 0.0305(7) 0.0172(6) 0.0175(6) 0.0006(5) 0.0093(5) 0.0086(5)
C3 0.0199(6) 0.0123(5) 0.0157(5) 0.0029(4) 0.0061(4) 0.0041(4)
C4 0.0166(5) 0.0108(5) 0.0157(5) 0.0014(4) 0.0040(4) 0.0011(4)
C5 0.0204(6) 0.0126(5) 0.0142(5) 0.0023(4) 0.0054(4) 0.0019(4)
C6 0.0200(6) 0.0127(5) 0.0160(6) 0.0025(4) 0.0020(5) 0.0004(4)
C7 0.0169(6) 0.0144(5) 0.0222(6) 0.0054(4) 0.0075(5) 0.0030(4)
C8 0.0214(7) 0.0294(7) 0.0373(8) 0.0078(6) 0.0142(6) 0.0002(5)
C9 0.0278(7) 0.0207(6) 0.0244(7) -0.0006(5) -0.0009(5) -0.0038(5)
C10 0.0300(7) 0.0196(6) 0.0190(6) 0.0032(5) 0.0123(5) 0.0040(5)
C11 0.0200(6) 0.0155(5) 0.0264(7) 0.0002(5) 0.0070(5) -0.0024(5)
C12 0.0561(10) 0.0221(7) 0.0189(7) 0.0074(5) 0.0150(6) 0.0124(6)
C13 0.0387(8) 0.0219(6) 0.0208(7) -0.0053(5) -0.0055(6) 0.0056(6)

loop_
_atom_type_symbol
_atom_type_description
_atom_type_scat_dispersion_real
_atom_type_scat_dispersion_imag
_atom_type_scat_source
C C 0.0033 0.0016 'International Tables Vol C Tables 4.2.6.8 and 6.1.1.4'
H H 0.0000 0.0000 'International Tables Vol C Tables 4.2.6.8 and 6.1.1.4'
Cl Cl 0.1484 0.1585 'International Tables Vol C Tables 4.2.6.8 and 6.1.1.4'
N N 0.0061 0.0033 'International Tables Vol C Tables 4.2.6.8 and 6.1.1.4'
Zn Zn 0.2839 1.4301 'International Tables Vol C Tables 4.2.6.8 and 6.1.1.4'

loop_
_geom_angle_atom_site_label_1
_geom_angle_atom_site_label_2
_geom_angle_atom_site_label_3
_geom_angle
_geom_angle_site_symmetry_1
_geom_angle_site_symmetry_3
C4 Zn1 N1 109.17(4) . .
C4 Zn1 Cl1 123.38(3) . .
N1 Zn1 Cl1 104.78(3) . .
C4 Zn1 Cl1 123.21(3) . 3_656
N1 Zn1 Cl1 99.81(3) . 3_656
Cl1 Zn1 Cl1 92.832(11) . 3_656
C4 Zn1 C3 37.82(4) . .
N1 Zn1 C3 83.83(4) . .
Cl1 Zn1 C3 106.48(3) . .
Cl1 Zn1 C3 158.84(3) 3_656 .
Zn1 Cl1 Zn1 87.167(11) . 3_656
C13 N1 C12 108.26(11) . .
C13 N1 C1 110.81(11) . .
C12 N1 C1 109.99(11) . .
C13 N1 Zn1 109.22(9) . .
C12 N1 Zn1 111.72(8) . .
C1 N1 Zn1 106.86(8) . .
N1 C1 C2 112.31(11) . .
N1 C1 H1A 109.1 . .
C2 C1 H1A 109.1 . .
N1 C1 H1B 109.1 . .
C2 C1 H1B 109.1 . .
H1A C1 H1B 107.9 . .
C3 C2 C1 112.80(10) . .
C3 C2 H2A 109.0 . .
C1 C2 H2A 109.0 . .
C3 C2 H2B 109.0 . .
C1 C2 H2B 109.0 . .
H2A C2 H2B 107.8 . .
C7 C3 C4 107.93(10) . .
C7 C3 C2 127.13(11) . .
C4 C3 C2 124.83(11) . .
C7 C3 Zn1 101.22(8) . .
C4 C3 Zn1 61.32(6) . .
C2 C3 Zn1 100.84(7) . .
C5 C4 C3 105.68(10) . .
C5 C4 C11 121.92(11) . .
C3 C4 C11 125.24(10) . .
C5 C4 Zn1 98.60(7) . .
C3 C4 Zn1 80.86(7) . .
C11 C4 Zn1 114.02(8) . .
C6 C5 C4 108.63(11) . .
C6 C5 C10 127.88(11) . .
C4 C5 C10 123.31(11) . .
C5 C6 C7 108.79(11) . .
C5 C6 C9 127.11(12) . .
C7 C6 C9 123.75(12) . .
C3 C7 C6 108.86(11) . .
C3 C7 C8 126.31(12) . .
C6 C7 C8 124.57(12) . .
C7 C8 H8A 109.5 . .
C7 C8 H8B 109.5 . .
H8A C8 H8B 109.5 . .
C7 C8 H8C 109.5 . .
H8A C8 H8C 109.5 . .
H8B C8 H8C 109.5 . .
C6 C9 H9A 109.5 . .
C6 C9 H9B 109.5 . .
H9A C9 H9B 109.5 . .
C6 C9 H9C 109.5 . .
H9A C9 H9C 109.5 . .
H9B C9 H9C 109.5 . .
C5 C10 H10A 109.5 . .
C5 C10 H10B 109.5 . .
H10A C10 H10B 109.5 . .
C5 C10 H10C 109.5 . .
H10A C10 H10C 109.5 . .
H10B C10 H10C 109.5 . .
C4 C11 H11A 109.5 . .
C4 C11 H11B 109.5 . .
H11A C11 H11B 109.5 . .
C4 C11 H11C 109.5 . .
H11A C11 H11C 109.5 . .
H11B C11 H11C 109.5 . .
N1 C12 H12A 109.5 . .
N1 C12 H12B 109.5 . .
H12A C12 H12B 109.5 . .
N1 C12 H12C 109.5 . .
H12A C12 H12C 109.5 . .
H12B C12 H12C 109.5 . .
N1 C13 H13A 109.5 . .
N1 C13 H13B 109.5 . .
H13A C13 H13B 109.5 . .
N1 C13 H13C 109.5 . .
H13A C13 H13C 109.5 . .
H13B C13 H13C 109.5 . .

loop_
_geom_bond_atom_site_label_1
_geom_bond_atom_site_label_2
_geom_bond_distance
_geom_bond_site_symmetry_2
Zn1 C4 2.0972(11) .
Zn1 N1 2.1102(11) .
Zn1 Cl1 2.3403(3) .
Zn1 Cl1 2.3525(3) 3_656
Zn1 C3 2.3602(11) .
Cl1 Zn1 2.3525(3) 3_656
N1 C13 1.4784(19) .
N1 C12 1.4800(17) .
N1 C1 1.4838(18) .
C1 C2 1.5368(18) .
C1 H1A 0.9900 .
C1 H1B 0.9900 .
C2 C3 1.5081(17) .
C2 H2A 0.9900 .
C2 H2B 0.9900 .
C3 C7 1.3901(17) .
C3 C4 1.4657(17) .
C4 C5 1.4479(16) .
C4 C11 1.5143(16) .
C5 C6 1.3877(17) .
C5 C10 1.5044(17) .
C6 C7 1.4255(17) .
C6 C9 1.5027(17) .
C7 C8 1.4990(18) .
C8 H8A 0.9800 .
C8 H8B 0.9800 .
C8 H8C 0.9800 .
C9 H9A 0.9800 .
C9 H9B 0.9800 .
C9 H9C 0.9800 .
C10 H10A 0.9800 .
C10 H10B 0.9800 .
C10 H10C 0.9800 .
C11 H11A 0.9800 .
C11 H11B 0.9800 .
C11 H11C 0.9800 .
C12 H12A 0.9800 .
C12 H12B 0.9800 .
C12 H12C 0.9800 .
C13 H13A 0.9800 .
C13 H13B 0.9800 .
C13 H13C 0.9800 .
